data_7213719
loop_
_publ_author_name
'Golenya, Irina A.'
'Gumienna-Kontecka, Elzbieta'
'Haukka, Matti'
'Korsun, Oleksandr M.'
'Kalugin, Oleg N.'
'Fritsky, Igor O.'

_publ_section_title
;
 Copper(ii) complexes of 3- and 4-picolinehydroxamic acids: from
 mononuclear compounds to 1D- and 2D-coordination polymers
;
_journal_issue 10
_journal_name_full CrystEngComm
_journal_page_first 1904
_journal_paper_doi 10.1039/c3ce42343c
_journal_volume 16
_journal_year 2014
_chemical_formula_moiety 'C18 H13 Cu N4 O2, Cl O4'
_chemical_formula_sum 'C18 H13 Cl Cu N4 O6'
_chemical_formula_weight 480.31
_chemical_name_systematic
; 
 ? 
;
_space_group_IT_number 14
_symmetry_cell_setting monoclinic
_symmetry_space_group_name_Hall '-P 2yn'
_symmetry_space_group_name_H-M 'P 1 21/n 1'
_atom_sites_solution_hydrogens mixed
_atom_sites_solution_primary direct
_atom_sites_solution_secondary difmap
_audit_creation_method SHELXL-97
_cell_angle_alpha 90.00
_cell_angle_beta 100.870(3)
_cell_angle_gamma 90.00
_cell_formula_units_Z 4
_cell_length_a 7.9852(3)
_cell_length_b 24.5926(11)
_cell_length_c 9.3471(4)
_cell_measurement_reflns_used 5756
_cell_measurement_temperature 120(2)
_cell_measurement_theta_max 27.48
_cell_measurement_theta_min 1.00
_cell_volume 1802.62(13)
_computing_cell_refinement 'Denzo/Scalepack (Otwinowski & Minor, 1997)'
_computing_data_collection 'Collect (Bruker AXS BV, 1997-2004)'
_computing_data_reduction 'Denzo/Scalepack (Otwinowski & Minor, 1997)'
_computing_molecular_graphics 'Diamond v.3.1d (Brandenburg, 2006)'
_computing_publication_material 'SHELXL-97 (Sheldrick, 1997)'
_computing_structure_refinement 'SHELXL-97 (Sheldrick, 1997)'
_computing_structure_solution 'SHELXS-97 (Sheldrick, 1997)'
_diffrn_ambient_temperature 120(2)
_diffrn_detector_area_resol_mean 9
_diffrn_measured_fraction_theta_full 0.999
_diffrn_measured_fraction_theta_max 0.999
_diffrn_measurement_device '95mm CCD camera on \k-goniostat'
_diffrn_measurement_device_type 'Nonius KappaCCD'
_diffrn_measurement_method '\f scans and \w scans with \k offset'
_diffrn_radiation_monochromator 'horizontally mounted graphite crystal'
_diffrn_radiation_source 'fine-focus sealed tube'
_diffrn_radiation_type MoK\a
_diffrn_radiation_wavelength 0.71073
_diffrn_reflns_av_R_equivalents 0.0627
_diffrn_reflns_av_sigmaI/netI 0.0461
_diffrn_reflns_limit_h_max 10
_diffrn_reflns_limit_h_min -8
_diffrn_reflns_limit_k_max 31
_diffrn_reflns_limit_k_min -31
_diffrn_reflns_limit_l_max 10
_diffrn_reflns_limit_l_min -11
_diffrn_reflns_number 24300
_diffrn_reflns_theta_full 27.00
_diffrn_reflns_theta_max 27.00
_diffrn_reflns_theta_min 2.37
_exptl_absorpt_coefficient_mu 1.408
_exptl_absorpt_correction_T_max 0.8593
_exptl_absorpt_correction_T_min 0.7564
_exptl_absorpt_correction_type multi-scan
_exptl_absorpt_process_details 'SADABS v.2.10 (Sheldrick, 2003)'
_exptl_crystal_colour 'dark green'
_exptl_crystal_density_diffrn 1.770
_exptl_crystal_density_method 'not measured'
_exptl_crystal_description block
_exptl_crystal_F_000 972
_exptl_crystal_size_max 0.21
_exptl_crystal_size_mid 0.14
_exptl_crystal_size_min 0.11
_refine_diff_density_max 1.467
_refine_diff_density_min -0.961
_refine_diff_density_rms 0.110
_refine_ls_extinction_method none
_refine_ls_goodness_of_fit_ref 1.021
_refine_ls_hydrogen_treatment constr
_refine_ls_matrix_type full
_refine_ls_number_parameters 272
_refine_ls_number_reflns 3928
_refine_ls_number_restraints 0
_refine_ls_restrained_S_all 1.021
_refine_ls_R_factor_all 0.0793
_refine_ls_R_factor_gt 0.0579
_refine_ls_shift/su_max 0.000
_refine_ls_shift/su_mean 0.000
_refine_ls_structure_factor_coef Fsqd
_refine_ls_weighting_details 'calc w=1/[\s^2^(Fo^2^)+(0.0751P)^2^+5.6350P] where P=(Fo^2^+2Fc^2^)/3'
_refine_ls_weighting_scheme calc
_refine_ls_wR_factor_gt 0.1444
_refine_ls_wR_factor_ref 0.1582
_reflns_number_gt 3026
_reflns_number_total 3928
_reflns_threshold_expression >2sigma(I)
_cod_data_source_file c3ce42343c.txt
_cod_data_source_block n187ds
_cod_depositor_comments
;
The following automatic conversions were performed:

'_exptl_absorpt_correction_type' value 'multi-scan'' was replaced
with the value 'multi-scan' as specified in the replacement file
'src/cod-tools/trunk/data/replacement-values/replacement_values.lst'.

Automatic conversion script
Id: cif_fix_values 5376 2017-05-30 11:51:03Z andrius 
;
_cod_original_sg_symbol_H-M 'P 21/n'
_cod_database_code 7213719

loop_
_symmetry_equiv_pos_as_xyz
'x, y, z'
'-x+1/2, y+1/2, -z+1/2'
'-x, -y, -z'
'x-1/2, -y-1/2, z-1/2'

loop_
_atom_site_label
_atom_site_type_symbol
_atom_site_fract_x
_atom_site_fract_y
_atom_site_fract_z
_atom_site_U_iso_or_equiv
_atom_site_adp_type
_atom_site_occupancy
_atom_site_symmetry_multiplicity
_atom_site_calc_flag
_atom_site_refinement_flags
Cu1 Cu 0.12142(6) 0.12863(2) 0.92503(5) 0.02598(18) Uani 1 1 d .
Cl2 Cl 0.54995(14) 0.13847(4) 0.47111(12) 0.0321(3) Uani 1 1 d .
O1 O 0.0658(4) 0.15481(11) 0.7226(3) 0.0292(6) Uani 1 1 d .
O2 O -0.0177(4) 0.18732(12) 0.9676(3) 0.0318(7) Uani 1 1 d .
O3 O 0.6275(7) 0.16371(19) 0.6041(4) 0.0731(14) Uani 1 1 d .
O4 O 0.3979(5) 0.16700(18) 0.4155(6) 0.0853(17) Uani 1 1 d .
O5 O 0.6635(7) 0.1423(2) 0.3736(7) 0.103(2) Uani 1 1 d .
O6 O 0.5047(6) 0.08345(15) 0.4929(5) 0.0630(11) Uani 1 1 d .
N1 N 0.1162(4) 0.08999(14) 1.1123(4) 0.0294(8) Uani 1 1 d .
N2 N 0.2305(4) 0.05964(14) 0.8769(4) 0.0284(8) Uani 1 1 d .
N3 N 0.3519(4) 0.18413(15) 0.9656(4) 0.0327(8) Uani 1 1 d .
N4 N -0.0354(4) 0.22047(14) 0.8490(4) 0.0310(8) Uani 1 1 d .
H4N H -0.0556 0.2535 0.8637 0.046 Uiso 1 1 d R
C1 C 0.0586(5) 0.1071(2) 1.2289(5) 0.0378(11) Uani 1 1 d .
H1 H 0.0168 0.1432 1.2310 0.045 Uiso 1 1 calc R
C2 C 0.0580(6) 0.0728(2) 1.3494(6) 0.0458(13) Uani 1 1 d .
H2 H 0.0192 0.0860 1.4330 0.055 Uiso 1 1 calc R
C3 C 0.1145(6) 0.0201(2) 1.3446(6) 0.0468(13) Uani 1 1 d .
H3 H 0.1152 -0.0031 1.4259 0.056 Uiso 1 1 calc R
C4 C 0.1705(6) 0.0004(2) 1.2223(6) 0.0407(12) Uani 1 1 d .
C5 C 0.2265(6) -0.0544(2) 1.2026(7) 0.0527(16) Uani 1 1 d .
H5 H 0.2234 -0.0804 1.2771 0.063 Uiso 1 1 calc R
C6 C 0.2828(6) -0.0696(2) 1.0826(7) 0.0479(14) Uani 1 1 d .
H6 H 0.3176 -0.1062 1.0735 0.057 Uiso 1 1 calc R
C7 C 0.2916(5) -0.03205(19) 0.9681(6) 0.0397(11) Uani 1 1 d .
C8 C 0.3569(6) -0.0440(2) 0.8419(6) 0.0443(13) Uani 1 1 d .
H8 H 0.3998 -0.0793 0.8282 0.053 Uiso 1 1 calc R
C9 C 0.3579(6) -0.0046(2) 0.7394(6) 0.0409(11) Uani 1 1 d .
H9 H 0.4037 -0.0122 0.6548 0.049 Uiso 1 1 calc R
C10 C 0.2917(5) 0.04698(18) 0.7585(5) 0.0335(10) Uani 1 1 d .
H10 H 0.2904 0.0737 0.6848 0.040 Uiso 1 1 calc R
C11 C 0.2321(5) 0.02161(17) 0.9812(5) 0.0299(9) Uani 1 1 d .
C12 C 0.1719(5) 0.03762(17) 1.1088(5) 0.0301(9) Uani 1 1 d .
C13 C 0.4356(5) 0.19618(19) 0.8588(5) 0.0355(10) Uani 1 1 d .
H13 H 0.4217 0.1732 0.7757 0.043 Uiso 1 1 calc R
C14 C 0.3745(5) 0.21643(18) 1.0817(5) 0.0309(9) Uani 1 1 d .
H14 H 0.3152 0.2082 1.1581 0.037 Uiso 1 1 calc R
C15 C 0.0041(5) 0.20280(17) 0.7275(5) 0.0284(9) Uani 1 1 d .
C16 C -0.0192(5) 0.23833(17) 0.5969(5) 0.0283(9) Uani 1 1 d .
C17 C 0.0661(6) 0.2261(2) 0.4853(6) 0.0414(11) Uani 1 1 d .
H17 H 0.1398 0.1955 0.4920 0.050 Uiso 1 1 calc R
C18 C 0.0423(6) 0.2589(2) 0.3650(6) 0.0427(12) Uani 1 1 d .
H18 H 0.0982 0.2511 0.2863 0.051 Uiso 1 1 calc R

loop_
_atom_site_aniso_label
_atom_site_aniso_U_11
_atom_site_aniso_U_22
_atom_site_aniso_U_33
_atom_site_aniso_U_23
_atom_site_aniso_U_13
_atom_site_aniso_U_12
Cu1 0.0244(3) 0.0211(3) 0.0340(3) 0.0014(2) 0.0093(2) 0.00045(19)
Cl2 0.0345(5) 0.0309(6) 0.0326(6) -0.0010(4) 0.0109(4) -0.0005(4)
O1 0.0310(15) 0.0229(15) 0.0359(16) 0.0013(12) 0.0123(12) 0.0038(12)
O2 0.0352(16) 0.0270(15) 0.0360(17) 0.0033(13) 0.0144(13) 0.0066(12)
O3 0.111(4) 0.064(3) 0.045(2) -0.019(2) 0.015(2) -0.030(3)
O4 0.050(2) 0.053(3) 0.136(5) 0.040(3) -0.026(3) -0.014(2)
O5 0.085(3) 0.120(4) 0.128(5) -0.077(4) 0.080(3) -0.051(3)
O6 0.087(3) 0.031(2) 0.066(3) 0.0029(18) 0.000(2) -0.0093(19)
N1 0.0231(16) 0.0288(18) 0.036(2) 0.0043(15) 0.0052(14) -0.0059(14)
N2 0.0194(16) 0.0253(18) 0.039(2) -0.0028(15) 0.0012(14) -0.0030(13)
N3 0.0266(18) 0.0300(19) 0.044(2) -0.0054(16) 0.0121(16) -0.0046(15)
N4 0.0324(18) 0.0238(18) 0.039(2) 0.0006(15) 0.0117(16) 0.0051(14)
C1 0.026(2) 0.046(3) 0.042(3) -0.002(2) 0.0077(19) -0.009(2)
C2 0.031(2) 0.068(4) 0.038(3) 0.006(2) 0.005(2) -0.016(2)
C3 0.032(2) 0.060(3) 0.045(3) 0.023(3) -0.002(2) -0.016(2)
C4 0.024(2) 0.042(3) 0.050(3) 0.018(2) -0.007(2) -0.0103(19)
C5 0.035(3) 0.037(3) 0.074(4) 0.028(3) -0.021(3) -0.013(2)
C6 0.035(3) 0.028(2) 0.071(4) 0.005(2) -0.013(3) -0.003(2)
C7 0.024(2) 0.027(2) 0.061(3) -0.002(2) -0.010(2) -0.0025(17)
C8 0.030(2) 0.027(2) 0.068(4) -0.016(2) -0.010(2) 0.0024(19)
C9 0.029(2) 0.037(3) 0.054(3) -0.018(2) 0.002(2) 0.0008(19)
C10 0.025(2) 0.031(2) 0.043(3) -0.0084(19) 0.0011(18) -0.0012(17)
C11 0.0169(17) 0.025(2) 0.044(3) 0.0017(18) -0.0030(16) -0.0042(15)
C12 0.0199(18) 0.026(2) 0.041(2) 0.0065(18) -0.0030(17) -0.0072(16)
C13 0.028(2) 0.035(2) 0.046(3) -0.009(2) 0.0151(19) -0.0039(18)
C14 0.028(2) 0.030(2) 0.038(2) -0.0034(18) 0.0128(18) -0.0030(17)
C15 0.0253(19) 0.023(2) 0.037(2) 0.0041(17) 0.0079(17) 0.0001(16)
C16 0.0219(19) 0.026(2) 0.038(2) 0.0036(18) 0.0084(17) 0.0007(16)
C17 0.043(3) 0.033(2) 0.052(3) 0.006(2) 0.021(2) 0.013(2)
C18 0.044(3) 0.044(3) 0.046(3) 0.010(2) 0.026(2) 0.014(2)

loop_
_atom_type_symbol
_atom_type_description
_atom_type_scat_dispersion_real
_atom_type_scat_dispersion_imag
_atom_type_scat_source
C C 0.0033 0.0016 'International Tables Vol C Tables 4.2.6.8 and 6.1.1.4'
H H 0.0000 0.0000 'International Tables Vol C Tables 4.2.6.8 and 6.1.1.4'
N N 0.0061 0.0033 'International Tables Vol C Tables 4.2.6.8 and 6.1.1.4'
O O 0.0106 0.0060 'International Tables Vol C Tables 4.2.6.8 and 6.1.1.4'
Cl Cl 0.1484 0.1585 'International Tables Vol C Tables 4.2.6.8 and 6.1.1.4'
Cu Cu 0.3201 1.2651 'International Tables Vol C Tables 4.2.6.8 and 6.1.1.4'

loop_
_geom_angle_atom_site_label_1
_geom_angle_atom_site_label_2
_geom_angle_atom_site_label_3
_geom_angle
_geom_angle_site_symmetry_1
_geom_angle_site_symmetry_3
_geom_angle_publ_flag
O2 Cu1 O1 85.30(12) . . yes
O2 Cu1 N2 170.18(13) . . ?
O1 Cu1 N2 95.18(13) . . ?
O2 Cu1 N1 93.91(14) . . ?
O1 Cu1 N1 163.51(13) . . ?
N2 Cu1 N1 82.84(15) . . yes
O2 Cu1 N3 89.76(13) . . ?
O1 Cu1 N3 89.60(13) . . ?
N2 Cu1 N3 100.05(13) . . yes
N1 Cu1 N3 106.88(14) . . yes
O5 Cl2 O4 110.1(4) . . ?
O5 Cl2 O3 108.1(3) . . ?
O4 Cl2 O3 107.9(3) . . ?
O5 Cl2 O6 111.6(3) . . ?
O4 Cl2 O6 107.5(3) . . ?
O3 Cl2 O6 111.7(3) . . ?
C15 O1 Cu1 106.6(3) . . ?
N4 O2 Cu1 105.0(2) . . ?
C1 N1 C12 118.8(4) . . ?
C1 N1 Cu1 129.5(3) . . ?
C12 N1 Cu1 111.6(3) . . ?
C10 N2 C11 119.0(4) . . ?
C10 N2 Cu1 129.2(3) . . ?
C11 N2 Cu1 111.8(3) . . ?
C14 N3 C13 117.9(4) . . ?
C14 N3 Cu1 118.5(3) . . ?
C13 N3 Cu1 120.9(3) . . ?
C15 N4 O2 120.1(3) . . yes
C15 N4 H4N 123.0 . . ?
O2 N4 H4N 116.0 . . ?
N1 C1 C2 121.5(5) . . ?
N1 C1 H1 119.3 . . ?
C2 C1 H1 119.3 . . ?
C3 C2 C1 119.1(5) . . ?
C3 C2 H2 120.4 . . ?
C1 C2 H2 120.4 . . ?
C2 C3 C4 120.9(5) . . ?
C2 C3 H3 119.6 . . ?
C4 C3 H3 119.6 . . ?
C3 C4 C12 116.4(5) . . ?
C3 C4 C5 125.9(5) . . ?
C12 C4 C5 117.8(5) . . ?
C6 C5 C4 122.1(5) . . ?
C6 C5 H5 119.0 . . ?
C4 C5 H5 119.0 . . ?
C5 C6 C7 121.2(5) . . ?
C5 C6 H6 119.4 . . ?
C7 C6 H6 119.4 . . ?
C8 C7 C11 116.8(5) . . ?
C8 C7 C6 124.9(5) . . ?
C11 C7 C6 118.4(5) . . ?
C9 C8 C7 119.5(4) . . ?
C9 C8 H8 120.3 . . ?
C7 C8 H8 120.3 . . ?
C8 C9 C10 120.2(5) . . ?
C8 C9 H9 119.9 . . ?
C10 C9 H9 119.9 . . ?
N2 C10 C9 121.7(5) . . ?
N2 C10 H10 119.1 . . ?
C9 C10 H10 119.1 . . ?
N2 C11 C7 122.8(4) . . ?
N2 C11 C12 117.1(4) . . ?
C7 C11 C12 120.1(4) . . ?
N1 C12 C4 123.3(4) . . ?
N1 C12 C11 116.3(4) . . ?
C4 C12 C11 120.4(4) . . ?
N3 C13 C18 122.3(4) . 4_666 ?
N3 C13 H13 118.8 . . ?
C18 C13 H13 118.8 4_666 . ?
N3 C14 C16 123.2(4) . 4_666 ?
N3 C14 H14 118.4 . . ?
C16 C14 H14 118.4 4_666 . ?
O1 C15 N4 119.5(4) . . yes
O1 C15 C16 120.1(4) . . ?
N4 C15 C16 120.3(4) . . ?
C17 C16 C14 118.3(4) . 4_565 ?
C17 C16 C15 119.3(4) . . ?
C14 C16 C15 122.3(4) 4_565 . ?
C18 C17 C16 118.7(4) . . ?
C18 C17 H17 120.6 . . ?
C16 C17 H17 120.6 . . ?
C17 C18 C13 119.5(4) . 4_565 ?
C17 C18 H18 120.3 . . ?
C13 C18 H18 120.3 4_565 . ?

loop_
_geom_bond_atom_site_label_1
_geom_bond_atom_site_label_2
_geom_bond_distance
_geom_bond_site_symmetry_2
_geom_bond_publ_flag
Cu1 O2 1.908(3) . yes
Cu1 O1 1.969(3) . yes
Cu1 N2 1.997(3) . yes
Cu1 N1 1.999(4) . yes
Cu1 N3 2.265(4) . yes
Cl2 O5 1.405(5) . ?
Cl2 O4 1.414(4) . ?
Cl2 O3 1.423(4) . ?
Cl2 O6 1.425(4) . ?
O1 C15 1.283(5) . ?
O2 N4 1.361(5) . ?
N1 C1 1.329(6) . ?
N1 C12 1.365(6) . ?
N2 C10 1.328(6) . ?
N2 C11 1.349(6) . ?
N3 C14 1.329(6) . ?
N3 C13 1.335(6) . ?
N4 C15 1.309(5) . ?
N4 H4N 0.8440 . ?
C1 C2 1.406(7) . ?
C1 H1 0.9500 . ?
C2 C3 1.376(8) . ?
C2 H2 0.9500 . ?
C3 C4 1.391(8) . ?
C3 H3 0.9500 . ?
C4 C12 1.402(6) . ?
C4 C5 1.442(8) . ?
C5 C6 1.338(9) . ?
C5 H5 0.9500 . ?
C6 C7 1.426(8) . ?
C6 H6 0.9500 . ?
C7 C8 1.408(8) . ?
C7 C11 1.415(6) . ?
C8 C9 1.364(8) . ?
C8 H8 0.9500 . ?
C9 C10 1.399(6) . ?
C9 H9 0.9500 . ?
C10 H10 0.9500 . ?
C11 C12 1.424(6) . ?
C13 C18 1.389(6) 4_666 ?
C13 H13 0.9500 . ?
C14 C16 1.390(6) 4_666 ?
C14 H14 0.9500 . ?
C15 C16 1.484(6) . ?
C16 C17 1.382(6) . ?
C16 C14 1.390(6) 4_565 ?
C17 C18 1.368(7) . ?
C17 H17 0.9500 . ?
C18 C13 1.389(6) 4_565 ?
C18 H18 0.9500 . ?

loop_
_geom_hbond_atom_site_label_D
_geom_hbond_atom_site_label_H
_geom_hbond_atom_site_label_A
_geom_hbond_distance_DH
_geom_hbond_distance_HA
_geom_hbond_distance_DA
_geom_hbond_angle_DHA
_geom_hbond_site_symmetry_A
_geom_hbond_publ_flag
N4 H4N O4 0.84 2.06 2.907(5) 175.8 4_566 yes
